data_7251748
loop_
_publ_author_name
'Shi, Junhao'
'Liao, Sicheng'
'Huang, Shiliang'
'Jiang, Tianyu'
'Wang, Kangcai'
'Zhang, Wenquan'

_publ_section_title
;
 Synthesis and structural characterization of the <i>Z</i>-isomer of
 1,2-bis(tetrazol-5-yl)ethylene (H<sub>2</sub>bte) <i>via</i> photoinduced
 isomerization.
;
_journal_issue 3
_journal_name_full 'RSC advances'
_journal_page_first 2724
_journal_page_last 2731
_journal_paper_doi 10.1039/d5ra09255h
_journal_volume 16
_journal_year 2026
_chemical_formula_moiety 'C4 H5 Cs N8 O'
_chemical_formula_sum 'C4 H5 Cs N8 O'
_chemical_formula_weight 314.07
_space_group_crystal_system triclinic
_space_group_IT_number 2
_space_group_name_Hall '-P 1'
_space_group_name_H-M_alt 'P -1'
_atom_sites_solution_hydrogens mixed
_atom_sites_solution_primary dual
_audit_creation_date 2025-07-19
_audit_creation_method
;
Olex2 1.3
(compiled 2020.02.04 svn.rd84adfe8 for OlexSys, GUI svn.r6032)
;
_audit_update_record
;
2025-07-19 deposited with the CCDC.	2025-12-18 downloaded from the CCDC.
;
_cell_angle_alpha 98.620(2)
_cell_angle_beta 95.588(2)
_cell_angle_gamma 92.568(2)
_cell_formula_units_Z 2
_cell_length_a 5.7931(2)
_cell_length_b 7.3909(2)
_cell_length_c 10.8114(3)
_cell_measurement_reflns_used 6710
_cell_measurement_temperature 293.15
_cell_measurement_theta_max 76.9950
_cell_measurement_theta_min 4.1430
_cell_volume 454.67(2)
_computing_cell_refinement 'CrysAlisPro 1.171.41.112a (Rigaku OD, 2021)'
_computing_data_collection 'CrysAlisPro 1.171.41.112a (Rigaku OD, 2021)'
_computing_data_reduction 'CrysAlisPro 1.171.41.112a (Rigaku OD, 2021)'
_computing_molecular_graphics 'Olex2 1.3 (Dolomanov et al., 2009)'
_computing_publication_material 'Olex2 1.3 (Dolomanov et al., 2009)'
_computing_structure_refinement 'SHELXL 2018/3 (Sheldrick, 2015)'
_computing_structure_solution 'SHELXT 2018/2 (Sheldrick, 2018)'
_diffrn_ambient_temperature 293.15
_diffrn_detector 'Hybrid Pixel Array Detector'
_diffrn_detector_area_resol_mean 10.0000
_diffrn_detector_type HyPix
_diffrn_measured_fraction_theta_full 0.994
_diffrn_measured_fraction_theta_max 0.932
_diffrn_measurement_details
;
List of Runs (angles in degrees, time in seconds):

  # Type    Start    End  Width  t~exp~   \w     \q     \k     \f   Frames
#--------------------------------------------------------------------------
  1  \w     51.00 118.00   0.50    0.05    --   47.84  44.00-134.00  134
  2  \w    138.00 163.00   0.50    0.08    --  109.10  57.00 -90.00   50
  3  \w     94.00 132.00   0.50    0.08    --  109.10  57.00 -90.00   76
  4  \w    103.00 175.00   0.50    0.08    --  109.10  44.00-134.00  144
  5  \w     99.00 172.00   0.50    0.08    --  109.10  37.00-180.00  146
  6  \w    -25.00  21.00   0.50    0.05    --   47.84 -19.00 -60.00   92
  7  \w      2.00  41.00   0.50    0.05    --   47.84 -37.00 -30.00   78
  8  \w    -22.00   4.00   0.50    0.05    --   47.84 -44.00  75.00   52
  9  \w      6.00  42.00   0.50    0.05    --   47.84 -44.00  75.00   72
 10  \w     80.00 105.00   0.50    0.08    --  109.10 -99.00  60.00   50
 11  \w     87.00 112.00   0.50    0.08    --  109.10-125.00  90.00   50
 12  \w     68.00 112.00   0.50    0.08    --  109.10-125.00  60.00   88
 13  \w     37.00  63.00   0.50    0.08    --  109.10-125.00  60.00   52
 14  \w     38.00  83.00   0.50    0.08    --  109.10-125.00  90.00   90
 15  \w     71.00 106.00   0.50    0.08    --  109.10 -99.00 150.00   70
 16  \w     71.00  97.00   0.50    0.08    --  109.10 -99.00  90.00   52
 17  \w     42.00  68.00   0.50    0.08    --  109.10 -99.00  90.00   52
 18  \w     38.00  64.00   0.50    0.08    --  109.10 -99.00 150.00   52
 19  \w     38.00 105.00   0.50    0.08    --  109.10 -99.00 -30.00  134
 20  \w     85.00 112.00   0.50    0.08    --  109.10-125.00 -90.00   54
 21  \w     81.00 107.00   0.50    0.08    --  109.10-103.00 -90.45   52
 22  \w     79.00 105.00   0.50    0.08    --  109.10 -99.00 -90.00   52
 23  \w     46.00  97.00   0.50    0.08    --  109.10 -99.00-120.00  102
 24  \w     47.00  73.00   0.50    0.08    --  109.10 -99.00 -90.00   52
 25  \w     37.00  62.00   0.50    0.08    --  109.10 -57.00 -90.00   50
 26  \w     41.00  66.00   0.50    0.08    --  109.10 -57.00-150.00   50
 27  \w     38.00  65.00   0.50    0.08    --  109.10 -57.00 -60.00   54
 28  \w     68.00 101.00   0.50    0.08    --  109.10 -77.00  90.00   66
 29  \w     39.00  64.00   0.50    0.08    --  109.10 -57.00  60.00   50
 30  \w    -64.00 -38.00   0.50    0.08    --  -91.75  57.00  60.00   52
 31  \w    -85.00 -45.00   0.50    0.08    --  -91.75 125.00 150.00   80
 32  \w    -50.00 -24.00   0.50    0.08    --  -91.75 125.00 -90.00   52
 33  \w    -41.00   5.00   0.50    0.05    --  -47.84  44.00-134.00   92
 34  \w    -46.00 -20.00   0.50    0.08    --  -91.75  44.00-134.00   52
 35  \w    -82.00 -19.00   0.50    0.08    --  -91.75 125.00-180.00  126
 36  \w    -79.00 -54.00   0.50    0.08    --  -91.75 125.00 -90.00   50
 37  \w   -140.00 -78.00   0.50    0.08    --  -91.75 -44.00  75.00  124
 38  \w   -157.00 -78.00   0.50    0.08    --  -91.75 -77.00 150.00  158
 39  \w   -102.00 -43.00   0.50    0.05    --  -47.84 -44.00  75.00  118
 40  \w   -154.00 -92.00   0.50    0.08    --  -91.75 -57.00   0.00  124
 41  \w   -119.00 -77.00   0.50    0.05    --  -47.84-125.00  30.00   84
 42  \w   -151.00 -98.00   0.50    0.08    --  -91.75-125.00-120.00  106
 43  \w   -119.00 -94.00   0.50    0.05    --  -47.84-125.00-150.00   50
;
_diffrn_measurement_device 'four-circle diffractometer'
_diffrn_measurement_device_type 'XtaLAB Synergy, Dualflex, HyPix'
_diffrn_measurement_method '\w scans'
_diffrn_orient_matrix_type 'CrysAlisPro convention (1999,Acta A55,543-557)'
_diffrn_orient_matrix_UB_11 -0.0372158000
_diffrn_orient_matrix_UB_12 0.1242270000
_diffrn_orient_matrix_UB_13 0.0646149000
_diffrn_orient_matrix_UB_21 -0.2056964000
_diffrn_orient_matrix_UB_22 -0.0359553000
_diffrn_orient_matrix_UB_23 -0.0363505000
_diffrn_orient_matrix_UB_31 -0.0302049000
_diffrn_orient_matrix_UB_32 -0.0654153000
_diffrn_orient_matrix_UB_33 0.1114354000
_diffrn_radiation_monochromator mirror
_diffrn_radiation_probe x-ray
_diffrn_radiation_type 'Cu K\a'
_diffrn_radiation_wavelength 1.54184
_diffrn_reflns_av_R_equivalents 0.0591
_diffrn_reflns_av_unetI/netI 0.0568
_diffrn_reflns_Laue_measured_fraction_full 0.994
_diffrn_reflns_Laue_measured_fraction_max 0.932
_diffrn_reflns_limit_h_max 7
_diffrn_reflns_limit_h_min -6
_diffrn_reflns_limit_k_max 8
_diffrn_reflns_limit_k_min -9
_diffrn_reflns_limit_l_max 13
_diffrn_reflns_limit_l_min -12
_diffrn_reflns_number 5144
_diffrn_reflns_point_group_measured_fraction_full 0.994
_diffrn_reflns_point_group_measured_fraction_max 0.932
_diffrn_reflns_theta_full 67.684
_diffrn_reflns_theta_max 77.675
_diffrn_reflns_theta_min 4.159
_diffrn_source 'micro-focus sealed X-ray tube'
_diffrn_source_type 'PhotonJet (Cu) X-ray Source'
_exptl_absorpt_coefficient_mu 31.694
_exptl_absorpt_correction_T_max 1.00000
_exptl_absorpt_correction_T_min 0.10548
_exptl_absorpt_correction_type multi-scan
_exptl_absorpt_process_details
;
CrysAlisPro 1.171.41.112a (Rigaku Oxford Diffraction, 2021)
Empirical absorption correction using spherical harmonics,
implemented in SCALE3 ABSPACK scaling algorithm.
;
_exptl_crystal_colour 'clear yellowish yellow'
_exptl_crystal_colour_lustre clear
_exptl_crystal_colour_modifier yellowish
_exptl_crystal_colour_primary yellow
_exptl_crystal_density_diffrn 2.294
_exptl_crystal_description plate
_exptl_crystal_F_000 296
_exptl_crystal_size_max 0.26
_exptl_crystal_size_mid 0.13
_exptl_crystal_size_min 0.11
_refine_diff_density_max 1.430
_refine_diff_density_min -1.976
_refine_diff_density_rms 0.189
_refine_ls_extinction_coef 0.0066(11)
_refine_ls_extinction_expression Fc^*^=kFc[1+0.001xFc^2^\l^3^/sin(2\q)]^-1/4^
_refine_ls_extinction_method 'SHELXL-2018/3 (Sheldrick 2018)'
_refine_ls_goodness_of_fit_ref 1.064
_refine_ls_hydrogen_treatment mixed
_refine_ls_matrix_type full
_refine_ls_number_parameters 135
_refine_ls_number_reflns 1814
_refine_ls_number_restraints 2
_refine_ls_restrained_S_all 1.064
_refine_ls_R_factor_all 0.0572
_refine_ls_R_factor_gt 0.0538
_refine_ls_shift/su_max 0.000
_refine_ls_shift/su_mean 0.000
_refine_ls_structure_factor_coef Fsqd
_refine_ls_weighting_details 'w=1/[\s^2^(Fo^2^)+(0.0862P)^2^+1.6232P] where P=(Fo^2^+2Fc^2^)/3'
_refine_ls_weighting_scheme calc
_refine_ls_wR_factor_gt 0.1430
_refine_ls_wR_factor_ref 0.1507
_reflns_Friedel_coverage 0.000
_reflns_number_gt 1673
_reflns_number_total 1814
_reflns_threshold_expression 'I > 2\s(I)'
_cod_data_source_file d5ra09255h2.cif
_cod_data_source_block exp_11633_auto
_cod_database_code 7251748
_shelx_shelxl_version_number 2018/3
_shelx_space_group_comment
;
The symmetry employed for this shelxl refinement is uniquely defined
by the following loop, which should always be used as a source of
symmetry information in preference to the above space-group names.
They are only intended as comments.
;
_shelx_estimated_absorpt_t_max 0.128
_shelx_estimated_absorpt_t_min 0.045
_reflns_odcompleteness_completeness 99.69
_reflns_odcompleteness_iscentric 1
_reflns_odcompleteness_theta 66.97
_olex2_refinement_description
;
1. Fixed Uiso
 At 1.2 times of:
  All C(H) groups
 At 1.5 times of:
  All O(H,H) groups
2. Restrained planarity
 N5, N6, N7, N8, C3
 with sigma of 0.1
3.a Free rotating group:
 O1(H1A,H1B)
3.b Aromatic/amide H refined with riding coordinates:
 C4(H4), C2(H2)
;
_olex2_submission_special_instructions 'No special instructions were received'
_oxdiff_exptl_absorpt_empirical_details
;
Empirical correction (ABSPACK) includes:
- Absorption correction using spherical harmonics
- Frame scaling
;
_oxdiff_exptl_absorpt_empirical_full_max 6.045
_oxdiff_exptl_absorpt_empirical_full_min 0.474

loop_
_space_group_symop_operation_xyz
'x, y, z'
'-x, -y, -z'

loop_
_atom_site_label
_atom_site_type_symbol
_atom_site_fract_x
_atom_site_fract_y
_atom_site_fract_z
_atom_site_U_iso_or_equiv
_atom_site_adp_type
_atom_site_occupancy
_atom_site_site_symmetry_order
_atom_site_calc_flag
_atom_site_refinement_flags_posn
_atom_site_refinement_flags_adp
_atom_site_refinement_flags_occupancy
_atom_site_disorder_assembly
_atom_site_disorder_group
Cs1 Cs 0.25708(9) 0.20217(7) -0.06860(4) 0.0579(3) Uani 1 1 d . . . . .
N8 N -0.4192(9) -0.1680(7) -0.4000(5) 0.0311(10) Uani 1 1 d . . . . .
N1 N -0.6494(10) -0.3713(7) 0.3881(5) 0.0377(11) Uani 1 1 d . . . . .
N7 N -0.4785(9) -0.1597(8) -0.2836(5) 0.0370(11) Uani 1 1 d . . . . .
N5 N -0.1488(9) -0.0025(7) -0.2750(5) 0.0358(11) Uani 1 1 d . . . . .
N2 N -0.5511(11) -0.3562(8) 0.2818(6) 0.0446(13) Uani 1 1 d . . . . .
N6 N -0.3158(10) -0.0602(8) -0.2089(6) 0.0416(12) Uani 1 1 d . . . . .
N4 N -0.8902(11) -0.5021(8) 0.2289(6) 0.0469(14) Uani 1 1 d . . . . .
C3 C -0.2179(9) -0.0724(7) -0.3937(6) 0.0274(11) Uani 1 1 d . . . . .
N3 N -0.6965(12) -0.4353(10) 0.1872(6) 0.0505(15) Uani 1 1 d . . . . .
C4 C -0.1010(10) -0.0494(7) -0.5034(6) 0.0301(12) Uani 1 1 d . . . . .
H4 H -0.169106 -0.105743 -0.581964 0.036 Uiso 1 1 calc R U . . .
C1 C -0.8568(12) -0.4611(8) 0.3539(6) 0.0354(13) Uani 1 1 d . . . . .
C2 C -1.0199(12) -0.5114(8) 0.4382(6) 0.0372(13) Uani 1 1 d . . . . .
H2 H -1.164360 -0.563997 0.402120 0.045 Uiso 1 1 calc R U . . .
O1 O -0.7717(14) -0.2493(12) -0.0763(10) 0.094(3) Uani 1 1 d G . . . .
H1A H -0.767721 -0.277122 -0.002696 0.141 Uiso 1 1 d G U . . .
H1B H -0.860442 -0.327457 -0.127076 0.141 Uiso 1 1 d G U . . .
H8 H -0.479(14) -0.225(12) -0.459(9) 0.04(2) Uiso 1 1 d . . . . .

loop_
_atom_site_aniso_label
_atom_site_aniso_U_11
_atom_site_aniso_U_22
_atom_site_aniso_U_33
_atom_site_aniso_U_23
_atom_site_aniso_U_13
_atom_site_aniso_U_12
Cs1 0.0739(4) 0.0681(4) 0.0305(4) 0.0013(2) -0.0015(2) 0.0262(3)
N8 0.036(2) 0.032(2) 0.024(3) 0.000(2) 0.002(2) 0.002(2)
N1 0.048(3) 0.030(2) 0.032(3) 0.001(2) -0.001(2) 0.006(2)
N7 0.041(3) 0.039(3) 0.031(3) 0.005(2) 0.009(2) 0.001(2)
N5 0.042(3) 0.033(2) 0.031(3) 0.000(2) 0.004(2) -0.003(2)
N2 0.054(3) 0.043(3) 0.037(3) 0.002(3) 0.007(3) 0.009(2)
N6 0.052(3) 0.043(3) 0.029(3) 0.001(2) 0.010(2) 0.002(2)
N4 0.056(3) 0.040(3) 0.038(3) -0.008(3) -0.009(3) 0.007(3)
C3 0.032(2) 0.022(2) 0.029(3) 0.004(2) 0.005(2) 0.0077(19)
N3 0.058(4) 0.054(4) 0.036(3) -0.006(3) 0.002(3) 0.011(3)
C4 0.037(3) 0.025(2) 0.028(3) 0.000(2) 0.007(2) 0.007(2)
C1 0.049(3) 0.022(3) 0.032(3) -0.002(2) -0.006(3) 0.009(2)
C2 0.047(3) 0.025(3) 0.036(3) 0.001(2) -0.007(3) 0.001(2)
O1 0.066(4) 0.071(4) 0.140(9) 0.028(5) -0.031(5) -0.019(3)

loop_
_atom_type_symbol
_atom_type_description
_atom_type_scat_dispersion_real
_atom_type_scat_dispersion_imag
_atom_type_scat_source
C C 0.0181 0.0091 'International Tables Vol C Tables 4.2.6.8 and 6.1.1.4'
H H 0.0000 0.0000 'International Tables Vol C Tables 4.2.6.8 and 6.1.1.4'
Cs Cs -0.7457 7.9052 'International Tables Vol C Tables 4.2.6.8 and 6.1.1.4'
N N 0.0311 0.0180 'International Tables Vol C Tables 4.2.6.8 and 6.1.1.4'
O O 0.0492 0.0322 'International Tables Vol C Tables 4.2.6.8 and 6.1.1.4'

loop_
_geom_angle_atom_site_label_1
_geom_angle_atom_site_label_2
_geom_angle_atom_site_label_3
_geom_angle
_geom_angle_site_symmetry_1
_geom_angle_site_symmetry_3
_geom_angle_publ_flag
N7 Cs1 N4 161.11(13) 1_655 1_665 ?
N5 Cs1 N7 71.59(13) . 1_655 ?
N5 Cs1 N2 93.48(15) . 2 ?
N5 Cs1 N6 117.25(14) . 2 ?
N5 Cs1 N6 91.70(14) . 1_655 ?
N5 Cs1 N4 120.83(14) . 1_665 ?
N5 Cs1 N4 64.40(13) . 2_455 ?
N5 Cs1 N3 136.96(15) . 1_665 ?
N5 Cs1 N3 115.57(14) . 2 ?
N5 Cs1 O1 67.70(17) . 1_655 ?
N5 Cs1 O1 75.84(18) . 2_455 ?
N2 Cs1 N7 64.94(13) 2 1_655 ?
N2 Cs1 N6 143.22(16) 2 2 ?
N2 Cs1 N6 59.46(14) 2 1_655 ?
N2 Cs1 N4 124.04(15) 2 1_665 ?
N2 Cs1 N4 72.04(16) 2 2_455 ?
N2 Cs1 N3 22.10(16) 2 2 ?
N2 Cs1 N3 105.05(16) 2 1_665 ?
N2 Cs1 O1 143.70(19) 2 2_455 ?
N2 Cs1 O1 115.9(2) 2 1_655 ?
N6 Cs1 N7 20.27(13) 1_655 1_655 ?
N6 Cs1 N7 104.26(13) 2 1_655 ?
N6 Cs1 N6 97.70(12) 2 1_655 ?
N6 Cs1 N4 124.31(15) 1_655 2_455 ?
N6 Cs1 N4 145.17(14) 1_655 1_665 ?
N6 Cs1 N4 58.09(14) 2 1_665 ?
N6 Cs1 N4 137.93(15) 2 2_455 ?
N6 Cs1 N3 123.70(15) 2 2 ?
N6 Cs1 N3 66.82(16) 2 1_665 ?
N6 Cs1 N3 131.21(15) 1_655 1_665 ?
N6 Cs1 O1 68.37(19) 2 2_455 ?
N6 Cs1 O1 64.3(2) 2 1_655 ?
N4 Cs1 N7 114.64(13) 2_455 1_655 ?
N4 Cs1 N4 84.22(15) 2_455 1_665 ?
N3 Cs1 N7 75.25(13) 2 1_655 ?
N3 Cs1 N7 151.42(14) 1_665 1_655 ?
N3 Cs1 N6 62.55(14) 2 1_655 ?
N3 Cs1 N4 20.80(15) 1_665 1_665 ?
N3 Cs1 N4 107.82(15) 2 1_665 ?
N3 Cs1 N4 82.81(16) 2 2_455 ?
N3 Cs1 N4 84.65(15) 1_665 2_455 ?
N3 Cs1 N3 87.29(16) 2 1_665 ?
O1 Cs1 N7 82.8(2) 2 1_655 ?
O1 Cs1 N7 137.98(17) 2_455 1_655 ?
O1 Cs1 N7 51.0(2) 1_655 1_655 ?
O1 Cs1 N5 153.9(2) 2 . ?
O1 Cs1 N2 79.4(2) 2 2 ?
O1 Cs1 N6 60.6(2) 1_655 1_655 ?
O1 Cs1 N6 64.1(2) 2 2 ?
O1 Cs1 N6 152.92(18) 2_455 1_655 ?
O1 Cs1 N6 63.0(2) 2 1_655 ?
O1 Cs1 N4 83.0(2) 2 1_665 ?
O1 Cs1 N4 72.09(19) 2_455 2_455 ?
O1 Cs1 N4 131.87(17) 1_655 2_455 ?
O1 Cs1 N4 117.6(2) 1_655 1_665 ?
O1 Cs1 N4 134.13(18) 2 2_455 ?
O1 Cs1 N4 46.27(18) 2_455 1_665 ?
O1 Cs1 N3 60.0(2) 2 2 ?
O1 Cs1 N3 131.0(2) 1_655 1_665 ?
O1 Cs1 N3 68.9(2) 2 1_665 ?
O1 Cs1 N3 123.2(2) 1_655 2 ?
O1 Cs1 N3 66.18(18) 2_455 1_665 ?
O1 Cs1 N3 144.52(19) 2_455 2 ?
O1 Cs1 O1 123.8(3) 2 2_455 ?
O1 Cs1 O1 92.3(3) 1_655 2_455 ?
O1 Cs1 O1 92.71(17) 2 1_655 ?
N7 N8 H8 128(6) . . ?
C3 N8 N7 107.8(5) . . ?
C3 N8 H8 124(6) . . ?
C1 N1 N2 107.2(6) . . ?
N8 N7 Cs1 132.9(4) . 1_455 ?
N6 N7 Cs1 70.1(3) . 1_455 ?
N6 N7 N8 107.2(5) . . ?
N6 N5 Cs1 105.8(4) . . ?
C3 N5 Cs1 148.7(4) . . ?
C3 N5 N6 104.9(5) . . ?
N1 N2 Cs1 163.3(4) . 2 ?
N3 N2 Cs1 86.0(4) . 2 ?
N3 N2 N1 107.5(6) . . ?
Cs1 N6 Cs1 82.30(12) 2 1_455 ?
Cs1 N6 Cs1 103.83(14) 1_455 . ?
Cs1 N6 Cs1 80.39(13) 2 . ?
N7 N6 Cs1 110.3(4) . 2 ?
N7 N6 Cs1 164.0(4) . . ?
N7 N6 Cs1 89.7(4) . 1_455 ?
N7 N6 N5 110.5(5) . . ?
N5 N6 Cs1 54.4(3) . . ?
N5 N6 Cs1 127.4(4) . 1_455 ?
N5 N6 Cs1 128.6(4) . 2 ?
Cs1 N4 Cs1 95.78(15) 2_455 1_445 ?
N3 N4 Cs1 68.3(4) . 1_445 ?
N3 N4 Cs1 92.3(4) . 2_455 ?
C1 N4 Cs1 116.0(4) . 2_455 ?
C1 N4 Cs1 148.1(4) . 1_445 ?
C1 N4 N3 105.5(6) . . ?
N8 C3 C4 123.2(6) . . ?
N5 C3 N8 109.6(5) . . ?
N5 C3 C4 127.2(5) . . ?
Cs1 N3 Cs1 92.71(16) 2 1_445 ?
N2 N3 Cs1 71.9(4) . 2 ?
N2 N3 Cs1 141.4(5) . 1_445 ?
N2 N3 N4 110.3(6) . . ?
N4 N3 Cs1 90.9(4) . 1_445 ?
N4 N3 Cs1 170.1(5) . 2 ?
C3 C4 H4 118.5 . . ?
C4 C4 C3 123.0(7) 2_554 . ?
C4 C4 H4 118.5 2_554 . ?
N1 C1 C2 126.0(6) . . ?
N4 C1 N1 109.5(6) . . ?
N4 C1 C2 124.5(6) . . ?
C1 C2 H2 117.4 . . ?
C2 C2 C1 125.3(8) 2_346 . ?
C2 C2 H2 117.4 2_346 . ?
Cs1 O1 Cs1 123.8(3) 2 2_455 ?
Cs1 O1 Cs1 87.7(3) 1_455 2_455 ?
Cs1 O1 Cs1 38.46(10) 2 . ?
Cs1 O1 Cs1 60.05(10) 1_455 . ?
Cs1 O1 Cs1 87.29(17) 2 1_455 ?
Cs1 O1 Cs1 138.5(2) 2_455 . ?
Cs1 O1 H1A 67.5 2 . ?
Cs1 O1 H1A 62.8 2_455 . ?
Cs1 O1 H1A 111.3 1_455 . ?
Cs1 O1 H1A 103.1 . . ?
Cs1 O1 H1B 126.6 1_455 . ?
Cs1 O1 H1B 137.7 . . ?
Cs1 O1 H1B 81.7 2_455 . ?
Cs1 O1 H1B 140.5 2 . ?
H1A O1 H1B 109.5 . . ?

loop_
_geom_bond_atom_site_label_1
_geom_bond_atom_site_label_2
_geom_bond_distance
_geom_bond_site_symmetry_2
_geom_bond_publ_flag
Cs1 N7 3.755(6) 1_655 ?
Cs1 N5 3.232(5) . ?
Cs1 N2 3.299(6) 2 ?
Cs1 N6 3.316(6) 2 ?
Cs1 N6 3.530(6) 1_655 ?
Cs1 N4 3.646(6) 2_455 ?
Cs1 N4 3.801(6) 1_665 ?
Cs1 N3 3.464(7) 2 ?
Cs1 N3 3.531(6) 1_665 ?
Cs1 O1 3.321(9) 1_655 ?
Cs1 O1 3.356(10) 2_455 ?
Cs1 O1 3.209(8) 2 ?
N8 N7 1.330(8) . ?
N8 C3 1.327(8) . ?
N8 H8 0.75(9) . ?
N1 N2 1.349(9) . ?
N1 C1 1.338(9) . ?
N7 N6 1.301(8) . ?
N5 N6 1.348(8) . ?
N5 C3 1.325(8) . ?
N2 N3 1.306(9) . ?
N4 N3 1.350(10) . ?
N4 C1 1.332(9) . ?
C3 C4 1.449(8) . ?
C4 C4 1.342(12) 2_554 ?
C4 H4 0.9300 . ?
C1 C2 1.449(10) . ?
C2 C2 1.319(14) 2_346 ?
C2 H2 0.9300 . ?
O1 H1A 0.8501 . ?
O1 H1B 0.8499 . ?

loop_
_geom_torsion_atom_site_label_1
_geom_torsion_atom_site_label_2
_geom_torsion_atom_site_label_3
_geom_torsion_atom_site_label_4
_geom_torsion
_geom_torsion_site_symmetry_1
_geom_torsion_site_symmetry_2
_geom_torsion_site_symmetry_3
_geom_torsion_site_symmetry_4
_geom_torsion_publ_flag
Cs1 N7 N6 Cs1 81.7(2) 1_455 . . 2 ?
Cs1 N7 N6 Cs1 -148.0(16) 1_455 . . . ?
Cs1 N7 N6 N5 -130.3(5) 1_455 . . . ?
Cs1 N5 N6 Cs1 -33.4(5) . . . 2 ?
Cs1 N5 N6 Cs1 79.8(4) . . . 1_455 ?
Cs1 N5 N6 N7 -174.1(4) . . . . ?
Cs1 N5 C3 N8 169.0(6) . . . . ?
Cs1 N5 C3 C4 -12.2(11) . . . . ?
Cs1 N2 N3 Cs1 70.7(7) 2 . . 1_445 ?
Cs1 N2 N3 N4 -169.8(5) 2 . . . ?
Cs1 N4 N3 Cs1 -95.31(16) 2_455 . . 1_445 ?
Cs1 N4 N3 N2 117.6(5) 2_455 . . . ?
Cs1 N4 N3 N2 -147.1(6) 1_445 . . . ?
Cs1 N4 C1 N1 73.9(10) 1_445 . . . ?
Cs1 N4 C1 N1 -100.3(5) 2_455 . . . ?
Cs1 N4 C1 C2 81.1(6) 2_455 . . . ?
Cs1 N4 C1 C2 -104.7(9) 1_445 . . . ?
N8 N7 N6 Cs1 130.2(4) . . . 1_455 ?
N8 N7 N6 Cs1 -17.7(18) . . . . ?
N8 N7 N6 Cs1 -148.1(4) . . . 2 ?
N8 N7 N6 N5 0.0(7) . . . . ?
N8 C3 C4 C4 179.1(7) . . . 2_554 ?
N1 N2 N3 Cs1 170.0(5) . . . 2 ?
N1 N2 N3 Cs1 -119.3(7) . . . 1_445 ?
N1 N2 N3 N4 0.2(8) . . . . ?
N1 C1 C2 C2 -5.7(12) . . . 2_346 ?
N7 N8 C3 N5 -0.4(6) . . . . ?
N7 N8 C3 C4 -179.3(5) . . . . ?
N5 C3 C4 C4 0.4(11) . . . 2_554 ?
N2 N1 C1 N4 -0.1(7) . . . . ?
N2 N1 C1 C2 178.5(6) . . . . ?
N6 N5 C3 N8 0.3(6) . . . . ?
N6 N5 C3 C4 179.2(5) . . . . ?
N4 C1 C2 C2 172.7(8) . . . 2_346 ?
C3 N8 N7 Cs1 78.7(6) . . . 1_455 ?
C3 N8 N7 N6 0.2(6) . . . . ?
C3 N5 N6 Cs1 173.9(5) . . . . ?
C3 N5 N6 Cs1 140.5(4) . . . 2 ?
C3 N5 N6 Cs1 -106.3(5) . . . 1_455 ?
C3 N5 N6 N7 -0.2(7) . . . . ?
N3 N4 C1 N1 0.2(7) . . . . ?
N3 N4 C1 C2 -178.4(6) . . . . ?
C1 N1 N2 Cs1 142.8(14) . . . 2 ?
C1 N1 N2 N3 -0.1(7) . . . . ?
C1 N4 N3 Cs1 146.9(4) . . . 1_445 ?
C1 N4 N3 N2 -0.2(8) . . . . ?
